data_4319782
loop_
_publ_author_name
'Ryan F. Hess'
'Kent D. Abney'
'Jennifer L. Burris'
'H. Dieter Hochheimer'
'Peter K. Dorhout'

_publ_section_title
;
 Synthesis and Characterization of Six New Quaternary Actinide
 Thiophosphate Compounds: Cs8U5(P3S10)2(PS4)6, K10Th3(P2S7)4(PS4)2, and
 A5An(PS4)3, (A = K, Rb, Cs; An = U, Th)
;
_journal_name_full 'Inorganic Chemistry'
_journal_page_first 2851
_journal_page_last 2859
_journal_paper_doi 10.1021/ic0014437
_journal_volume 40
_journal_year 2001
_chemical_formula_sum 'P3 Rb5 S12 Th'
_chemical_formula_weight 1137.02
_chemical_name_systematic
; 

 ? 

;
_space_group_IT_number 14
_symmetry_cell_setting monoclinic
_symmetry_space_group_name_Hall '-P 2ybc'
_symmetry_space_group_name_H-M 'P 1 21/c 1'
_atom_sites_solution_hydrogens geom
_atom_sites_solution_primary direct
_atom_sites_solution_secondary difmap
_audit_creation_method SHELXL
_cell_angle_alpha 90.00
_cell_angle_beta 100.773(11)
_cell_angle_gamma 90.00
_cell_formula_units_Z 4
_cell_length_a 13.197(4)
_cell_length_b 9.997(4)
_cell_length_c 18.189(7)
_cell_measurement_temperature 163.15
_cell_volume 2357.4(15)
_computing_cell_refinement 'Bruker SMART'
_computing_data_collection 'Bruker SMART'
_computing_data_reduction 'Bruker SAINT'
_computing_molecular_graphics 'Bruker SMART'
_computing_publication_material 'Bruker SMART'
_computing_structure_refinement 'SHELXL-93 (Sheldrick, 1993)'
_computing_structure_solution 'SHELXS-86 (Sheldrick, 1990)'
_diffrn_ambient_temperature 163(2)
_diffrn_measurement_device 'CCD Camera'
_diffrn_radiation_monochromator graphite
_diffrn_radiation_source 'fine-focus sealed tube'
_diffrn_radiation_type MoK\a
_diffrn_radiation_wavelength 0.71073
_diffrn_reflns_av_R_equivalents 0.0895
_diffrn_reflns_av_sigmaI/netI 0.1212
_diffrn_reflns_limit_h_max 17
_diffrn_reflns_limit_h_min -17
_diffrn_reflns_limit_k_max 10
_diffrn_reflns_limit_k_min -13
_diffrn_reflns_limit_l_max 12
_diffrn_reflns_limit_l_min -24
_diffrn_reflns_number 11808
_diffrn_reflns_theta_max 28.26
_diffrn_reflns_theta_min 1.57
_exptl_absorpt_coefficient_mu 17.836
_exptl_absorpt_correction_type SADABS
_exptl_crystal_colour colorless
_exptl_crystal_density_diffrn 3.204
_exptl_crystal_description plate
_exptl_crystal_F_000 2048
_exptl_crystal_size_max 0.22
_exptl_crystal_size_mid 0.15
_exptl_crystal_size_min 0.08
_refine_diff_density_max 2.723
_refine_diff_density_min -3.666
_refine_diff_density_rms 0.369
_refine_ls_extinction_coef 0.00077(5)
_refine_ls_extinction_expression Fc^*^=kFc[1+0.001xFc^2^\l^3^/sin(2\q)]^-1/4^
_refine_ls_extinction_method SHELXL
_refine_ls_goodness_of_fit_all 0.926
_refine_ls_goodness_of_fit_obs 1.007
_refine_ls_matrix_type full
_refine_ls_number_parameters 191
_refine_ls_number_reflns 5407
_refine_ls_number_restraints 0
_refine_ls_restrained_S_all 0.926
_refine_ls_restrained_S_obs 1.007
_refine_ls_R_factor_all 0.0910
_refine_ls_R_factor_obs 0.0501
_refine_ls_shift/esd_max -0.001
_refine_ls_shift/esd_mean 0.000
_refine_ls_structure_factor_coef Fsqd
_refine_ls_weighting_details 'w=1/[\s^2^(Fo^2^)+(0.0143P)^2^+0.0000P] where P=(Fo^2^+2Fc^2^)/3'
_refine_ls_weighting_scheme calc
_refine_ls_wR_factor_all 0.1111
_refine_ls_wR_factor_obs 0.0969
_reflns_number_observed 3532
_reflns_number_total 5407
_reflns_observed_criterion >2sigma(I)
_cod_data_source_file ic0014437_4.cif
_cod_data_source_block Rb5Th(PS4)3
_cod_depositor_comments
;
The following automatic conversions were performed:

'_cell_measurement_temperature' value '-110' was changed to '163.15'
- it was converted from degrees Celsius(C) to Kelvins(K).

Automatic conversion script
Id: cif_fix_values 1569 2011-02-09 13:29:24Z adriana 

The following automatic conversions were performed:

'_symmetry_cell_setting' value 'Monoclinic' changed to 'monoclinic'
according to the built-in table from CIF Core dictionary named
'cif_core.dic' version 2.4.1 from 2010-06-29.

Automatic conversion script
Id: cif_fix_values 1646 2011-03-28 12:23:43Z adriana 

The following automatic conversions were performed:

'_refine_ls_weighting_scheme' value 'calc
w=1/[\s^2^(Fo^2^)+(0.0143P)^2^+0.0000P] where P=(Fo^2^+2Fc^2^)/3' was
changed to 'calc'. New tag '_refine_ls_weighting_details' was
created. The value of the new tag was set to
'w=1/[\s^2^(Fo^2^)+(0.0143P)^2^+0.0000P] where P=(Fo^2^+2Fc^2^)/3'.

Automatic conversion script
Id: cif_fix_values 3143 2015-03-26 13:38:13Z robertas 
;
_cod_database_code 4319782

loop_
_symmetry_equiv_pos_as_xyz
'x, y, z'
'-x, y+1/2, -z+1/2'
'-x, -y, -z'
'x, -y-1/2, z-1/2'

loop_
_atom_site_aniso_label
_atom_site_aniso_U_11
_atom_site_aniso_U_22
_atom_site_aniso_U_33
_atom_site_aniso_U_23
_atom_site_aniso_U_13
_atom_site_aniso_U_12
Th1 0.0094(2) 0.0048(2) 0.0095(2) 0.0000(2) 0.00306(15) 0.0006(2)
P1 0.0121(14) 0.0058(14) 0.0114(14) 0.0012(11) 0.0028(12) -0.0020(11)
P2 0.0098(13) 0.0107(14) 0.0089(13) 0.0006(12) 0.0006(11) 0.0006(12)
P3 0.0137(14) 0.0067(14) 0.0116(13) -0.0012(12) 0.0023(11) 0.0008(12)
S1 0.0171(15) 0.0049(13) 0.0194(15) -0.0014(11) 0.0090(12) 0.0004(11)
S2 0.0160(14) 0.0055(14) 0.0207(15) -0.0011(11) 0.0077(12) 0.0005(11)
S3 0.0142(14) 0.019(2) 0.0211(15) -0.0130(13) -0.0005(12) 0.0036(13)
S4 0.026(2) 0.019(2) 0.0109(13) 0.0003(12) 0.0024(12) 0.0148(14)
S5 0.023(2) 0.0100(14) 0.0112(13) 0.0006(11) 0.0044(12) 0.0056(12)
S6 0.0190(15) 0.0119(14) 0.0091(13) -0.0002(11) 0.0045(12) -0.0052(11)
S7 0.0158(14) 0.0072(13) 0.023(2) -0.0007(11) 0.0085(13) -0.0005(11)
S8 0.0110(14) 0.0161(15) 0.0144(14) 0.0073(12) -0.0024(12) -0.0022(12)
S9 0.0163(14) 0.0068(13) 0.0206(15) 0.0045(11) 0.0049(12) -0.0023(11)
S10 0.0231(15) 0.0171(15) 0.0119(13) 0.0020(12) 0.0050(12) 0.0065(13)
S11 0.016(2) 0.0089(14) 0.0202(15) -0.0007(11) 0.0029(13) -0.0010(12)
S12 0.0135(13) 0.0151(15) 0.0186(14) -0.0010(12) -0.0025(12) -0.0004(13)
Rb1 0.0186(6) 0.0112(6) 0.0198(6) 0.0003(4) 0.0079(5) 0.0010(5)
Rb2 0.0170(5) 0.0113(6) 0.0203(6) -0.0008(4) 0.0064(5) 0.0005(5)
Rb3 0.0445(8) 0.0261(7) 0.0191(6) 0.0055(5) 0.0013(6) -0.0169(6)
Rb4 0.0248(7) 0.0211(7) 0.0244(7) 0.0055(5) -0.0054(5) -0.0048(5)
Rb5 0.0238(6) 0.0166(6) 0.0258(6) -0.0060(5) -0.0022(5) 0.0082(5)

loop_
_atom_site_label
_atom_site_type_symbol
_atom_site_fract_x
_atom_site_fract_y
_atom_site_fract_z
_atom_site_U_iso_or_equiv
_atom_site_thermal_displace_type
_atom_site_occupancy
_atom_site_calc_flag
_atom_site_refinement_flags
_atom_site_disorder_group
Th1 Th 0.18530(3) 0.10099(4) 0.03508(2) 0.00773(12) Uani 1 d . .
P1 P 0.2871(2) 0.3717(3) -0.01926(15) 0.0097(6) Uani 1 d . .
P2 P 0.0326(2) 0.9086(3) -0.13464(15) 0.0099(6) Uani 1 d . .
P3 P 0.6428(2) 0.1040(3) -0.18001(15) 0.0107(6) Uani 1 d . .
S1 S 0.0422(2) 0.2557(3) 0.1020(2) 0.0131(6) Uani 1 d . .
S2 S 0.0289(2) -0.0732(3) 0.0893(2) 0.0135(6) Uani 1 d . .
S3 S 0.1840(2) -0.0956(3) -0.0823(2) 0.0184(6) Uani 1 d . .
S4 S 0.3436(2) -0.1036(3) 0.06447(15) 0.0185(6) Uani 1 d . .
S5 S 0.2758(2) 0.0680(3) 0.19523(15) 0.0145(6) Uani 1 d . .
S6 S 0.2933(2) 0.3541(3) 0.09433(14) 0.0131(6) Uani 1 d . .
S7 S 0.3573(2) 0.1989(3) -0.0449(2) 0.0147(6) Uani 1 d . .
S8 S 0.1351(2) 0.3395(3) -0.06662(15) 0.0144(6) Uani 1 d . .
S9 S 0.6574(2) 0.4525(3) 0.0475(2) 0.0144(6) Uani 1 d . .
S10 S 0.0238(2) 0.9044(3) -0.24532(15) 0.0171(6) Uani 1 d . .
S11 S 0.7072(2) 0.2720(3) -0.2128(2) 0.0153(6) Uani 1 d . .
S12 S 0.4932(2) 0.0927(3) -0.2299(2) 0.0164(6) Uani 1 d . .
Rb1 Rb 0.51510(8) 0.38774(11) -0.12807(6) 0.0160(2) Uani 1 d . .
Rb2 Rb 0.15267(8) 0.61177(11) -0.19105(6) 0.0158(2) Uani 1 d . .
Rb3 Rb 0.20439(11) 0.15703(13) -0.22210(7) 0.0305(3) Uani 1 d . .
Rb4 Rb 0.52960(10) 0.17678(13) 0.12396(6) 0.0248(3) Uani 1 d . .
Rb5 Rb 0.14069(9) -0.36082(12) 0.05256(7) 0.0230(3) Uani 1 d . .

loop_
_atom_type_symbol
_atom_type_description
_atom_type_scat_dispersion_real
_atom_type_scat_dispersion_imag
_atom_type_scat_source
P P 0.1023 0.0942 'International Tables Vol C Tables 4.2.6.8 and 6.1.1.4'
S S 0.1246 0.1234 'International Tables Vol C Tables 4.2.6.8 and 6.1.1.4'
Rb Rb -0.9393 2.9676 'International Tables Vol C Tables 4.2.6.8 and 6.1.1.4'
Th Th -7.2400 8.8979 'International Tables Vol C Tables 4.2.6.8 and 6.1.1.4'

loop_
_geom_angle_atom_site_label_1
_geom_angle_atom_site_label_2
_geom_angle_atom_site_label_3
_geom_angle
_geom_angle_site_symmetry_1
_geom_angle_site_symmetry_3
_geom_angle_publ_flag
S1 Th1 S3 139.55(8) . . ?
S1 Th1 S4 143.81(8) . . ?
S3 Th1 S4 64.06(8) . . ?
S1 Th1 S5 79.60(8) . . ?
S3 Th1 S5 126.59(8) . . ?
S4 Th1 S5 66.10(8) . . ?
S1 Th1 S6 72.59(8) . . ?
S3 Th1 S6 140.55(8) . . ?
S4 Th1 S6 104.52(9) . . ?
S5 Th1 S6 70.30(8) . . ?
S1 Th1 S2 68.15(8) . . ?
S3 Th1 S2 86.49(8) . . ?
S4 Th1 S2 92.63(9) . . ?
S5 Th1 S2 77.73(8) . . ?
S6 Th1 S2 132.82(7) . . ?
S1 Th1 S8 75.42(8) . . ?
S3 Th1 S8 96.55(9) . . ?
S4 Th1 S8 137.64(8) . . ?
S5 Th1 S8 134.09(8) . . ?
S6 Th1 S8 65.74(8) . . ?
S2 Th1 S8 125.04(8) . . ?
S1 Th1 S7 128.98(8) . . ?
S3 Th1 S7 76.74(8) . . ?
S4 Th1 S7 75.04(8) . . ?
S5 Th1 S7 107.70(8) . . ?
S6 Th1 S7 63.83(7) . . ?
S2 Th1 S7 162.29(7) . . ?
S8 Th1 S7 63.59(8) . . ?
S1 Th1 P1 91.28(8) . . ?
S3 Th1 P1 106.61(8) . . ?
S4 Th1 P1 108.56(8) . . ?
S5 Th1 P1 106.18(8) . . ?
S6 Th1 P1 38.16(7) . . ?
S2 Th1 P1 158.31(7) . . ?
S8 Th1 P1 38.02(7) . . ?
S7 Th1 P1 37.74(7) . . ?
S1 Th1 S2 77.79(8) . 3 ?
S3 Th1 S2 63.26(7) . 3 ?
S4 Th1 S2 124.36(8) . 3 ?
S5 Th1 S2 143.80(7) . 3 ?
S6 Th1 S2 127.44(7) . 3 ?
S2 Th1 S2 67.76(9) . 3 ?
S8 Th1 S2 65.30(7) . 3 ?
S7 Th1 S2 108.50(8) . 3 ?
P1 Th1 S2 102.24(7) . 3 ?
S1 Th1 Rb4 116.51(6) . . ?
S3 Th1 Rb4 103.90(6) . . ?
S4 Th1 Rb4 54.59(7) . . ?
S5 Th1 Rb4 58.67(6) . . ?
S6 Th1 Rb4 50.40(6) . . ?
S2 Th1 Rb4 132.48(6) . . ?
S8 Th1 Rb4 100.08(6) . . ?
S7 Th1 Rb4 49.07(6) . . ?
P1 Th1 Rb4 62.12(5) . . ?
S2 Th1 Rb4 157.48(5) 3 . ?
S1 Th1 Rb5 113.63(6) . . ?
S3 Th1 Rb5 52.91(7) . . ?
S4 Th1 Rb5 52.14(7) . . ?
S5 Th1 Rb5 81.68(6) . . ?
S6 Th1 Rb5 149.92(6) . . ?
S2 Th1 Rb5 45.72(5) . . ?
S8 Th1 Rb5 143.82(6) . . ?
S7 Th1 Rb5 117.39(5) . . ?
P1 Th1 Rb5 154.99(5) . . ?
S2 Th1 Rb5 81.96(5) 3 . ?
Rb4 Th1 Rb5 105.55(2) . . ?
S9 P1 S7 118.4(2) 3_665 . ?
S9 P1 S8 113.8(2) 3_665 . ?
S7 P1 S8 102.7(2) . . ?
S9 P1 S6 112.5(2) 3_665 . ?
S7 P1 S6 102.8(2) . . ?
S8 P1 S6 105.1(2) . . ?
S9 P1 Th1 175.08(15) 3_665 . ?
S7 P1 Th1 66.39(11) . . ?
S8 P1 Th1 64.62(10) . . ?
S6 P1 Th1 64.27(11) . . ?
S9 P1 Rb5 72.27(11) 3_665 1_565 ?
S7 P1 Rb5 168.76(14) . 1_565 ?
S8 P1 Rb5 74.11(11) . 1_565 ?
S6 P1 Rb5 68.35(11) . 1_565 ?
Th1 P1 Rb5 102.85(8) . 1_565 ?
S9 P1 Rb1 58.75(10) 3_665 . ?
S7 P1 Rb1 59.74(10) . . ?
S8 P1 Rb1 125.36(13) . . ?
S6 P1 Rb1 128.49(14) . . ?
Th1 P1 Rb1 126.11(8) . . ?
Rb5 P1 Rb1 131.01(8) 1_565 . ?
S9 P1 Rb2 54.23(11) 3_665 . ?
S7 P1 Rb2 118.11(13) . . ?
S8 P1 Rb2 61.29(10) . . ?
S6 P1 Rb2 138.56(14) . . ?
Th1 P1 Rb2 125.25(8) . . ?
Rb5 P1 Rb2 70.23(6) 1_565 . ?
Rb1 P1 Rb2 81.56(6) . . ?
S10 P2 S3 109.7(2) . 1_565 ?
S10 P2 S1 109.5(2) . 3_565 ?
S3 P2 S1 109.2(2) 1_565 3_565 ?
S10 P2 S2 117.7(2) . 3_565 ?
S3 P2 S2 104.6(2) 1_565 3_565 ?
S1 P2 S2 105.9(2) 3_565 3_565 ?
S10 P2 Rb2 68.99(12) . . ?
S3 P2 Rb2 70.90(11) 1_565 . ?
S1 P2 Rb2 71.65(11) 3_565 . ?
S2 P2 Rb2 173.22(14) 3_565 . ?
S10 P2 Rb3 61.99(12) . 1_565 ?
S3 P2 Rb3 67.13(12) 1_565 1_565 ?
S1 P2 Rb3 166.52(14) 3_565 1_565 ?
S2 P2 Rb3 87.57(12) 3_565 1_565 ?
Rb2 P2 Rb3 95.08(7) . 1_565 ?
S12 P3 S11 110.1(2) . . ?
S12 P3 S5 112.4(2) . 3_655 ?
S11 P3 S5 113.1(2) . 3_655 ?
S12 P3 S4 110.4(2) . 3_655 ?
S11 P3 S4 109.8(2) . 3_655 ?
S5 P3 S4 100.6(2) 3_655 3_655 ?
S12 P3 Rb1 71.83(12) . . ?
S11 P3 Rb1 70.00(12) . . ?
S5 P3 Rb1 172.24(14) 3_655 . ?
S4 P3 Rb1 71.62(11) 3_655 . ?
S12 P3 Rb4 60.23(11) . 3_655 ?
S11 P3 Rb4 168.77(15) . 3_655 ?
S5 P3 Rb4 77.19(12) 3_655 3_655 ?
S4 P3 Rb4 71.08(12) 3_655 3_655 ?
Rb1 P3 Rb4 100.34(7) . 3_655 ?
S12 P3 Rb2 117.42(13) . 2_644 ?
S11 P3 Rb2 55.19(10) . 2_644 ?
S5 P3 Rb2 60.08(10) 3_655 2_644 ?
S4 P3 Rb2 132.17(14) 3_655 2_644 ?
Rb1 P3 Rb2 124.51(8) . 2_644 ?
Rb4 P3 Rb2 132.95(8) 3_655 2_644 ?
P2 S1 Th1 94.64(13) 3_565 . ?
P2 S1 Rb5 100.08(13) 3_565 3 ?
Th1 S1 Rb5 103.27(8) . 3 ?
P2 S1 Rb2 74.84(11) 3_565 3_565 ?
Th1 S1 Rb2 169.48(10) . 3_565 ?
Rb5 S1 Rb2 78.76(7) 3 3_565 ?
P2 S1 Rb3 100.01(13) 3_565 4_566 ?
Th1 S1 Rb3 100.21(9) . 4_566 ?
Rb5 S1 Rb3 147.55(9) 3 4_566 ?
Rb2 S1 Rb3 82.25(7) 3_565 4_566 ?
P2 S2 Th1 90.84(12) 3_565 . ?
P2 S2 Th1 89.46(12) 3_565 3 ?
Th1 S2 Th1 112.24(9) . 3 ?
P2 S2 Rb5 168.20(15) 3_565 . ?
Th1 S2 Rb5 94.41(8) . . ?
Th1 S2 Rb5 98.30(8) 3 . ?
P2 S3 Th1 101.52(13) 1_545 . ?
P2 S3 Rb2 75.69(12) 1_545 1_545 ?
Th1 S3 Rb2 164.39(11) . 1_545 ?
P2 S3 Rb3 81.56(12) 1_545 . ?
Th1 S3 Rb3 93.05(9) . . ?
Rb2 S3 Rb3 101.60(8) 1_545 . ?
P2 S3 Rb5 93.68(13) 1_545 . ?
Th1 S3 Rb5 88.76(8) . . ?
Rb2 S3 Rb5 76.21(7) 1_545 . ?
Rb3 S3 Rb5 175.16(9) . . ?
P3 S4 Th1 96.37(13) 3_655 . ?
P3 S4 Rb1 73.85(12) 3_655 3_655 ?
Th1 S4 Rb1 163.90(11) . 3_655 ?
P3 S4 Rb5 89.01(13) 3_655 . ?
Th1 S4 Rb5 89.49(8) . . ?
Rb1 S4 Rb5 77.78(8) 3_655 . ?
P3 S4 Rb4 77.35(12) 3_655 . ?
Th1 S4 Rb4 86.33(9) . . ?
Rb1 S4 Rb4 103.49(8) 3_655 . ?
Rb5 S4 Rb4 165.18(8) . . ?
P3 S5 Th1 94.89(12) 3_655 . ?
P3 S5 Rb3 159.42(15) 3_655 4_566 ?
Th1 S5 Rb3 104.77(8) . 4_566 ?
P3 S5 Rb2 87.78(12) 3_655 4_566 ?
Th1 S5 Rb2 120.77(10) . 4_566 ?
Rb3 S5 Rb2 87.35(7) 4_566 4_566 ?
P3 S5 Rb4 72.14(11) 3_655 . ?
Th1 S5 Rb4 81.80(6) . . ?
Rb3 S5 Rb4 104.31(8) 4_566 . ?
Rb2 S5 Rb4 151.56(9) 4_566 . ?
P1 S6 Th1 77.58(11) . . ?
P1 S6 Rb5 78.39(12) . 1_565 ?
Th1 S6 Rb5 113.19(9) . 1_565 ?
P1 S6 Rb4 93.69(12) . . ?
Th1 S6 Rb4 88.76(8) . . ?
Rb5 S6 Rb4 153.91(9) 1_565 . ?
P1 S6 Rb1 90.27(12) . 3_665 ?
Th1 S6 Rb1 160.09(9) . 3_665 ?
Rb5 S6 Rb1 79.00(7) 1_565 3_665 ?
Rb4 S6 Rb1 76.20(7) . 3_665 ?
P1 S6 Rb3 159.58(15) . 4_566 ?
Th1 S6 Rb3 95.06(7) . 4_566 ?
Rb5 S6 Rb3 87.36(7) 1_565 4_566 ?
Rb4 S6 Rb3 105.29(7) . 4_566 ?
Rb1 S6 Rb3 101.38(7) 3_665 4_566 ?
P1 S7 Th1 75.87(11) . . ?
P1 S7 Rb1 88.49(12) . . ?
Th1 S7 Rb1 164.29(10) . . ?
P1 S7 Rb4 95.80(13) . . ?
Th1 S7 Rb4 88.87(8) . . ?
Rb1 S7 Rb4 94.33(8) . . ?
P1 S7 Rb3 95.91(13) . . ?
Th1 S7 Rb3 92.75(8) . . ?
Rb1 S7 Rb3 87.25(7) . . ?
Rb4 S7 Rb3 168.22(10) . . ?
P1 S8 Th1 77.36(11) . . ?
P1 S8 Rb2 88.42(12) . . ?
Th1 S8 Rb2 163.29(10) . . ?
P1 S8 Rb3 92.12(12) . . ?
Th1 S8 Rb3 91.26(8) . . ?
Rb2 S8 Rb3 80.42(7) . . ?
P1 S8 Rb5 73.50(11) . 1_565 ?
Th1 S8 Rb5 107.68(8) . 1_565 ?
Rb2 S8 Rb5 75.95(7) . 1_565 ?
Rb3 S8 Rb5 152.49(9) . 1_565 ?
P1 S8 Rb5 149.01(14) . 3 ?
Th1 S8 Rb5 96.28(7) . 3 ?
Rb2 S8 Rb5 100.42(7) . 3 ?
Rb3 S8 Rb5 118.54(8) . 3 ?
Rb5 S8 Rb5 79.90(7) 1_565 3 ?
P1 S9 Rb2 96.45(13) 3_665 3_665 ?
P1 S9 Rb1 90.28(13) 3_665 3_665 ?
Rb2 S9 Rb1 102.92(8) 3_665 3_665 ?
P1 S9 Rb1 95.11(13) 3_665 . ?
Rb2 S9 Rb1 152.89(10) 3_665 . ?
Rb1 S9 Rb1 101.46(8) 3_665 . ?
P1 S9 Rb5 75.79(11) 3_665 3_655 ?
Rb2 S9 Rb5 80.09(7) 3_665 3_655 ?
Rb1 S9 Rb5 166.03(9) 3_665 3_655 ?
Rb1 S9 Rb5 79.12(7) . 3_655 ?
P1 S9 Rb4 167.93(15) 3_665 . ?
Rb2 S9 Rb4 83.61(7) 3_665 . ?
Rb1 S9 Rb4 77.99(7) 3_665 . ?
Rb1 S9 Rb4 90.05(7) . . ?
Rb5 S9 Rb4 115.98(8) 3_655 . ?
P2 S10 Rb2 104.80(14) . 2_554 ?
P2 S10 Rb2 78.19(12) . . ?
Rb2 S10 Rb2 162.23(11) 2_554 . ?
P2 S10 Rb3 87.26(13) . 1_565 ?
Rb2 S10 Rb3 90.55(9) 2_554 1_565 ?
Rb2 S10 Rb3 107.16(9) . 1_565 ?
P2 S10 Rb3 93.75(13) . 2_554 ?
Rb2 S10 Rb3 82.20(8) 2_554 2_554 ?
Rb2 S10 Rb3 80.11(7) . 2_554 ?
Rb3 S10 Rb3 172.70(10) 1_565 2_554 ?
P3 S11 Rb2 93.59(13) . 2_644 ?
P3 S11 Rb5 100.44(13) . 3_655 ?
Rb2 S11 Rb5 107.19(9) 2_644 3_655 ?
P3 S11 Rb1 76.09(12) . . ?
Rb2 S11 Rb1 166.34(10) 2_644 . ?
Rb5 S11 Rb1 83.79(7) 3_655 . ?
P3 S11 Rb4 96.97(13) . 4_565 ?
Rb2 S11 Rb4 88.43(8) 2_644 4_565 ?
Rb5 S11 Rb4 155.66(10) 3_655 4_565 ?
Rb1 S11 Rb4 84.03(7) . 4_565 ?
P3 S12 Rb1 105.96(13) . 2_644 ?
P3 S12 Rb4 88.36(13) . 3_655 ?
Rb1 S12 Rb4 87.56(8) 2_644 3_655 ?
P3 S12 Rb1 74.62(12) . . ?
Rb1 S12 Rb1 159.87(10) 2_644 . ?
Rb4 S12 Rb1 112.53(9) 3_655 . ?
P3 S12 Rb4 92.40(13) . 4_565 ?
Rb1 S12 Rb4 79.00(7) 2_644 4_565 ?
Rb4 S12 Rb4 166.21(10) 3_655 4_565 ?
Rb1 S12 Rb4 80.88(8) . 4_565 ?
P3 S12 Rb3 148.98(14) . . ?
Rb1 S12 Rb3 104.07(8) 2_644 . ?
Rb4 S12 Rb3 85.31(7) 3_655 . ?
Rb1 S12 Rb3 79.89(6) . . ?
Rb4 S12 Rb3 100.79(7) 4_565 . ?
S12 Rb1 S9 96.99(8) 2_654 3_665 ?
S12 Rb1 S7 140.36(8) 2_654 . ?
S9 Rb1 S7 62.72(7) 3_665 . ?
S12 Rb1 S11 76.96(7) 2_654 . ?
S9 Rb1 S11 171.18(8) 3_665 . ?
S7 Rb1 S11 125.95(8) . . ?
S12 Rb1 S9 122.92(8) 2_654 . ?
S9 Rb1 S9 78.54(8) 3_665 . ?
S7 Rb1 S9 87.98(7) . . ?
S11 Rb1 S9 99.22(8) . . ?
S12 Rb1 S12 97.09(4) 2_654 . ?
S9 Rb1 S12 130.29(8) 3_665 . ?
S7 Rb1 S12 76.49(7) . . ?
S11 Rb1 S12 57.59(7) . . ?
S9 Rb1 S12 129.14(8) . . ?
S12 Rb1 S4 135.15(7) 2_654 3_655 ?
S9 Rb1 S4 127.80(7) 3_665 3_655 ?
S7 Rb1 S4 74.39(8) . 3_655 ?
S11 Rb1 S4 58.29(7) . 3_655 ?
S9 Rb1 S4 71.33(7) . 3_655 ?
S12 Rb1 S4 57.90(7) . 3_655 ?
S12 Rb1 P3 103.84(8) 2_654 . ?
S9 Rb1 P3 154.77(7) 3_665 . ?
S7 Rb1 P3 92.06(7) . . ?
S11 Rb1 P3 33.91(7) . . ?
S9 Rb1 P3 101.23(7) . . ?
S12 Rb1 P3 33.56(7) . . ?
S4 Rb1 P3 34.53(7) 3_655 . ?
S12 Rb1 S6 66.66(7) 2_654 3_665 ?
S9 Rb1 S6 95.58(7) 3_665 3_665 ?
S7 Rb1 S6 143.27(7) . 3_665 ?
S11 Rb1 S6 76.19(7) . 3_665 ?
S9 Rb1 S6 57.45(6) . 3_665 ?
S12 Rb1 S6 133.63(7) . 3_665 ?
S4 Rb1 S6 102.36(8) 3_655 3_665 ?
P3 Rb1 S6 105.59(7) . 3_665 ?
S12 Rb1 P1 120.62(7) 2_654 . ?
S9 Rb1 P1 30.97(6) 3_665 . ?
S7 Rb1 P1 31.77(6) . . ?
S11 Rb1 P1 157.72(7) . . ?
S9 Rb1 P1 82.88(7) . . ?
S12 Rb1 P1 103.94(7) . . ?
S4 Rb1 P1 102.37(7) 3_655 . ?
P3 Rb1 P1 123.82(7) . . ?
S6 Rb1 P1 121.93(7) 3_665 . ?
S12 Rb1 Rb4 53.86(6) 2_654 3_665 ?
S9 Rb1 Rb4 54.10(5) 3_665 3_665 ?
S7 Rb1 Rb4 116.81(6) . 3_665 ?
S11 Rb1 Rb4 117.24(6) . 3_665 ?
S9 Rb1 Rb4 81.37(5) . 3_665 ?
S12 Rb1 Rb4 148.61(6) . 3_665 ?
S4 Rb1 Rb4 150.36(6) 3_655 3_665 ?
P3 Rb1 Rb4 151.13(6) . 3_665 ?
S6 Rb1 Rb4 51.43(5) 3_665 3_665 ?
P1 Rb1 Rb4 85.04(5) . 3_665 ?
S12 Rb1 Rb5 99.24(6) 2_654 3_655 ?
S9 Rb1 Rb5 128.84(6) 3_665 3_655 ?
S7 Rb1 Rb5 120.15(6) . 3_655 ?
S11 Rb1 Rb5 47.44(6) . 3_655 ?
S9 Rb1 Rb5 52.06(5) . 3_655 ?
S12 Rb1 Rb5 95.22(5) . 3_655 ?
S4 Rb1 Rb5 53.23(6) 3_655 3_655 ?
P3 Rb1 Rb5 61.77(5) . 3_655 ?
S6 Rb1 Rb5 49.58(5) 3_665 3_655 ?
P1 Rb1 Rb5 132.28(6) . 3_655 ?
Rb4 Rb1 Rb5 100.66(3) 3_665 3_655 ?
S10 Rb2 S11 125.97(8) 2_544 2_654 ?
S10 Rb2 S9 123.68(8) 2_544 3_665 ?
S11 Rb2 S9 95.62(8) 2_654 3_665 ?
S10 Rb2 S5 80.40(8) 2_544 4_565 ?
S11 Rb2 S5 62.51(7) 2_654 4_565 ?
S9 Rb2 S5 89.98(8) 3_665 4_565 ?
S10 Rb2 S10 99.30(4) 2_544 . ?
S11 Rb2 S10 73.89(7) 2_654 . ?
S9 Rb2 S10 130.54(8) 3_665 . ?
S5 Rb2 S10 123.11(7) 4_565 . ?
S10 Rb2 S3 138.71(8) 2_544 1_565 ?
S11 Rb2 S3 82.64(8) 2_654 1_565 ?
S9 Rb2 S3 74.13(7) 3_665 1_565 ?
S5 Rb2 S3 140.23(7) 4_565 1_565 ?
S10 Rb2 S3 56.80(7) . 1_565 ?
S10 Rb2 S1 82.25(8) 2_544 3_565 ?
S11 Rb2 S1 127.26(8) 2_654 3_565 ?
S9 Rb2 S1 102.60(8) 3_665 3_565 ?
S5 Rb2 S1 162.29(8) 4_565 3_565 ?
S10 Rb2 S1 56.64(7) . 3_565 ?
S3 Rb2 S1 56.64(7) 1_565 3_565 ?
S10 Rb2 S8 66.62(7) 2_544 . ?
S11 Rb2 S8 147.04(8) 2_654 . ?
S9 Rb2 S8 58.98(7) 3_665 . ?
S5 Rb2 S8 94.49(8) 4_565 . ?
S10 Rb2 S8 137.99(7) . . ?
S3 Rb2 S8 106.99(8) 1_565 . ?
S1 Rb2 S8 81.76(7) 3_565 . ?
S10 Rb2 P2 108.10(8) 2_544 . ?
S11 Rb2 P2 94.19(8) 2_654 . ?
S9 Rb2 P2 104.03(7) 3_665 . ?
S5 Rb2 P2 154.20(7) 4_565 . ?
S10 Rb2 P2 32.83(7) . . ?
S3 Rb2 P2 33.41(6) 1_565 . ?
S1 Rb2 P2 33.51(6) 3_565 . ?
S8 Rb2 P2 111.28(7) . . ?
S10 Rb2 P3 108.16(7) 2_544 2_654 ?
S11 Rb2 P3 31.21(7) 2_654 2_654 ?
S9 Rb2 P3 87.90(7) 3_665 2_654 ?
S5 Rb2 P3 32.14(6) 4_565 2_654 ?
S10 Rb2 P3 101.87(7) . 2_654 ?
S3 Rb2 P3 109.51(7) 1_565 2_654 ?
S1 Rb2 P3 158.00(7) 3_565 2_654 ?
S8 Rb2 P3 120.03(7) . 2_654 ?
P2 Rb2 P3 125.40(7) . 2_654 ?
S10 Rb2 P1 94.57(8) 2_544 . ?
S11 Rb2 P1 120.03(7) 2_654 . ?
S9 Rb2 P1 29.32(6) 3_665 . ?
S5 Rb2 P1 88.05(7) 4_565 . ?
S10 Rb2 P1 147.50(7) . . ?
S3 Rb2 P1 94.02(7) 1_565 . ?
S1 Rb2 P1 96.82(7) 3_565 . ?
S8 Rb2 P1 30.28(6) . . ?
P2 Rb2 P1 114.74(7) . . ?
P3 Rb2 P1 101.46(6) 2_654 . ?
S10 Rb2 Rb5 104.02(6) 2_544 1_565 ?
S11 Rb2 Rb5 129.91(6) 2_654 1_565 ?
S9 Rb2 Rb5 52.78(5) 3_665 1_565 ?
S5 Rb2 Rb5 138.57(6) 4_565 1_565 ?
S10 Rb2 Rb5 97.19(5) . 1_565 ?
S3 Rb2 Rb5 54.06(6) 1_565 1_565 ?
S1 Rb2 Rb5 50.27(5) 3_565 1_565 ?
S8 Rb2 Rb5 53.19(5) . 1_565 ?
P2 Rb2 Rb5 64.43(5) . 1_565 ?
P3 Rb2 Rb5 139.03(5) 2_654 1_565 ?
P1 Rb2 Rb5 50.74(5) . 1_565 ?
S5 Rb3 S10 142.42(8) 4_565 1_545 ?
S5 Rb3 S7 98.81(8) 4_565 . ?
S10 Rb3 S7 117.92(7) 1_545 . ?
S5 Rb3 S1 64.78(7) 4_565 4_565 ?
S10 Rb3 S1 77.65(7) 1_545 4_565 ?
S7 Rb3 S1 159.04(8) . 4_565 ?
S5 Rb3 S8 94.03(8) 4_565 . ?
S10 Rb3 S8 101.24(7) 1_545 . ?
S7 Rb3 S8 53.58(7) . . ?
S1 Rb3 S8 112.08(8) 4_565 . ?
S5 Rb3 S3 161.58(8) 4_565 . ?
S10 Rb3 S3 55.64(7) 1_545 . ?
S7 Rb3 S3 62.78(7) . . ?
S1 Rb3 S3 132.86(7) 4_565 . ?
S8 Rb3 S3 74.98(7) . . ?
S5 Rb3 S6 57.50(7) 4_565 4_565 ?
S10 Rb3 S6 101.20(7) 1_545 4_565 ?
S7 Rb3 S6 127.09(8) . 4_565 ?
S1 Rb3 S6 56.57(7) 4_565 4_565 ?
S8 Rb3 S6 151.44(7) . 4_565 ?
S3 Rb3 S6 132.94(8) . 4_565 ?
S5 Rb3 S10 71.45(7) 4_565 2_544 ?
S10 Rb3 S10 87.07(4) 1_545 2_544 ?
S7 Rb3 S10 111.40(7) . 2_544 ?
S1 Rb3 S10 52.55(6) 4_565 2_544 ?
S8 Rb3 S10 59.55(6) . 2_544 ?
S3 Rb3 S10 113.33(7) . 2_544 ?
S6 Rb3 S10 104.36(7) 4_565 2_544 ?
S5 Rb3 S12 76.10(7) 4_565 . ?
S10 Rb3 S12 122.29(8) 1_545 . ?
S7 Rb3 S12 69.69(7) . . ?
S1 Rb3 S12 115.46(7) 4_565 . ?
S8 Rb3 S12 120.22(7) . . ?
S3 Rb3 S12 96.43(7) . . ?
S6 Rb3 S12 59.34(6) 4_565 . ?
S10 Rb3 S12 147.33(7) 2_544 . ?
S5 Rb3 P2 159.98(8) 4_565 1_545 ?
S10 Rb3 P2 30.76(6) 1_545 1_545 ?
S7 Rb3 P2 88.83(7) . 1_545 ?
S1 Rb3 P2 102.83(7) 4_565 1_545 ?
S8 Rb3 P2 75.60(7) . 1_545 ?
S3 Rb3 P2 31.31(6) . 1_545 ?
S6 Rb3 P2 130.45(7) 4_565 1_545 ?
S10 Rb3 P2 88.54(7) 2_544 1_545 ?
S12 Rb3 P2 123.90(7) . 1_545 ?
S5 Rb3 Rb2 46.54(5) 4_565 . ?
S10 Rb3 Rb2 128.18(7) 1_545 . ?
S7 Rb3 Rb2 80.99(5) . . ?
S1 Rb3 Rb2 78.17(5) 4_565 . ?
S8 Rb3 Rb2 49.34(5) . . ?
S3 Rb3 Rb2 124.31(6) . . ?
S6 Rb3 Rb2 102.42(5) 4_565 . ?
S10 Rb3 Rb2 42.52(5) 2_544 . ?
S12 Rb3 Rb2 109.45(5) . . ?
P2 Rb3 Rb2 117.65(6) 1_545 . ?
S5 Rb3 Rb2 106.04(6) 4_565 2_544 ?
S10 Rb3 Rb2 42.38(5) 1_545 2_544 ?
S7 Rb3 Rb2 133.73(6) . 2_544 ?
S1 Rb3 Rb2 48.27(5) 4_565 2_544 ?
S8 Rb3 Rb2 85.84(6) . 2_544 ?
S3 Rb3 Rb2 88.15(5) . 2_544 ?
S6 Rb3 Rb2 99.16(6) 4_565 2_544 ?
S10 Rb3 Rb2 46.02(5) 2_544 2_544 ?
S12 Rb3 Rb2 153.87(6) . 2_544 ?
P2 Rb3 Rb2 56.85(5) 1_545 2_544 ?
Rb2 Rb3 Rb2 88.52(3) . 2_544 ?
S12 Rb4 S11 75.22(7) 3_655 4_566 ?
S12 Rb4 S7 116.43(8) 3_655 . ?
S11 Rb4 S7 167.66(8) 4_566 . ?
S12 Rb4 S6 108.56(7) 3_655 . ?
S11 Rb4 S6 119.52(7) 4_566 . ?
S7 Rb4 S6 54.59(7) . . ?
S12 Rb4 S12 92.92(4) 3_655 4_566 ?
S11 Rb4 S12 55.72(7) 4_566 4_566 ?
S7 Rb4 S12 117.05(8) . 4_566 ?
S6 Rb4 S12 63.80(7) . 4_566 ?
S12 Rb4 S9 157.54(8) 3_655 . ?
S11 Rb4 S9 85.89(7) 4_566 . ?
S7 Rb4 S9 83.52(7) . . ?
S6 Rb4 S9 91.17(7) . . ?
S12 Rb4 S9 86.16(7) 4_566 . ?
S12 Rb4 S4 56.08(7) 3_655 . ?
S11 Rb4 S4 131.30(7) 4_566 . ?
S7 Rb4 S4 60.46(7) . . ?
S6 Rb4 S4 79.62(7) . . ?
S12 Rb4 S4 121.23(7) 4_566 . ?
S9 Rb4 S4 141.33(7) . . ?
S12 Rb4 P3 31.41(6) 3_655 3_655 ?
S11 Rb4 P3 102.62(7) 4_566 3_655 ?
S7 Rb4 P3 87.67(7) . 3_655 ?
S6 Rb4 P3 81.88(7) . 3_655 ?
S12 Rb4 P3 95.92(7) 4_566 3_655 ?
S9 Rb4 P3 170.91(7) . 3_655 ?
S4 Rb4 P3 31.57(6) . 3_655 ?
S12 Rb4 S5 54.57(6) 3_655 . ?
S11 Rb4 S5 103.77(7) 4_566 . ?
S7 Rb4 S5 81.56(7) . . ?
S6 Rb4 S5 54.05(6) . . ?
S12 Rb4 S5 72.42(7) 4_566 . ?
S9 Rb4 S5 144.39(7) . . ?
S4 Rb4 S5 48.81(6) . . ?
P3 Rb4 S5 30.67(6) 3_655 . ?
S12 Rb4 Rb1 139.29(6) 3_655 3_665 ?
S11 Rb4 Rb1 84.86(6) 4_566 3_665 ?
S7 Rb4 Rb1 83.35(5) . 3_665 ?
S6 Rb4 Rb1 52.37(5) . 3_665 ?
S12 Rb4 Rb1 47.14(5) 4_566 3_665 ?
S9 Rb4 Rb1 47.92(5) . 3_665 ?
S4 Rb4 Rb1 131.50(6) . 3_665 ?
P3 Rb4 Rb1 128.82(6) 3_655 3_665 ?
S5 Rb4 Rb1 98.16(5) . 3_665 ?
S12 Rb4 Th1 83.16(5) 3_655 . ?
S11 Rb4 Th1 142.50(6) 4_566 . ?
S7 Rb4 Th1 42.05(5) . . ?
S6 Rb4 Th1 40.84(5) . . ?
S12 Rb4 Th1 96.03(5) 4_566 . ?
S9 Rb4 Th1 119.27(5) . . ?
S4 Rb4 Th1 39.08(5) . . ?
P3 Rb4 Th1 51.76(5) 3_655 . ?
S5 Rb4 Th1 39.53(4) . . ?
Rb1 Rb4 Th1 92.42(3) 3_665 . ?
S12 Rb4 Rb1 45.53(5) 3_655 4_566 ?
S11 Rb4 Rb1 47.47(5) 4_566 4_566 ?
S7 Rb4 Rb1 137.49(6) . 4_566 ?
S6 Rb4 Rb1 91.30(5) . 4_566 ?
S12 Rb4 Rb1 48.13(5) 4_566 4_566 ?
S9 Rb4 Rb1 126.05(6) . 4_566 ?
S4 Rb4 Rb1 91.90(5) . 4_566 ?
P3 Rb4 Rb1 60.33(5) 3_655 4_566 ?
S5 Rb4 Rb1 56.47(5) . 4_566 ?
Rb1 Rb4 Rb1 95.28(3) 3_665 4_566 ?
Th1 Rb4 Rb1 95.88(3) . 4_566 ?
S11 Rb5 S2 79.24(7) 3_655 . ?
S11 Rb5 S6 78.38(7) 3_655 1_545 ?
S2 Rb5 S6 156.01(8) . 1_545 ?
S11 Rb5 S1 146.35(8) 3_655 3 ?
S2 Rb5 S1 68.93(7) . 3 ?
S6 Rb5 S1 134.57(7) 1_545 3 ?
S11 Rb5 S9 97.31(8) 3_655 3_655 ?
S2 Rb5 S9 135.27(7) . 3_655 ?
S6 Rb5 S9 56.83(6) 1_545 3_655 ?
S1 Rb5 S9 97.70(7) 3 3_655 ?
S11 Rb5 P1 103.49(7) 3_655 1_545 ?
S2 Rb5 P1 166.71(7) . 1_545 ?
S6 Rb5 P1 33.26(6) 1_545 1_545 ?
S1 Rb5 P1 105.16(7) 3 1_545 ?
S9 Rb5 P1 31.94(6) 3_655 1_545 ?
S11 Rb5 S4 56.73(7) 3_655 . ?
S2 Rb5 S4 74.48(7) . . ?
S6 Rb5 S4 99.98(7) 1_545 . ?
S1 Rb5 S4 102.79(7) 3 . ?
S9 Rb5 S4 67.11(7) 3_655 . ?
P1 Rb5 S4 95.96(7) 1_545 . ?
S11 Rb5 S8 132.22(7) 3_655 1_545 ?
S2 Rb5 S8 148.35(8) . 1_545 ?
S6 Rb5 S8 54.02(7) 1_545 1_545 ?
S1 Rb5 S8 80.62(7) 3 1_545 ?
S9 Rb5 S8 55.54(6) 3_655 1_545 ?
P1 Rb5 S8 32.39(6) 1_545 1_545 ?
S4 Rb5 S8 122.34(7) . 1_545 ?
S11 Rb5 S8 111.31(7) 3_655 3 ?
S2 Rb5 S8 57.48(7) . 3 ?
S6 Rb5 S8 124.52(7) 1_545 3 ?
S1 Rb5 S8 60.00(6) 3 3 ?
S9 Rb5 S8 151.19(7) 3_655 3 ?
P1 Rb5 S8 130.90(7) 1_545 3 ?
S4 Rb5 S8 131.91(7) . 3 ?
S8 Rb5 S8 100.10(7) 1_545 3 ?
S11 Rb5 S3 104.13(8) 3_655 . ?
S2 Rb5 S3 69.43(7) . . ?
S6 Rb5 S3 124.80(7) 1_545 . ?
S1 Rb5 S3 55.02(7) 3 . ?
S9 Rb5 S3 68.34(7) 3_655 . ?
P1 Rb5 S3 97.36(7) 1_545 . ?
S4 Rb5 S3 49.00(6) . . ?
S8 Rb5 S3 100.35(7) 1_545 . ?
S8 Rb5 S3 106.16(7) 3 . ?
S11 Rb5 Rb2 139.03(6) 3_655 1_545 ?
S2 Rb5 Rb2 110.37(6) . 1_545 ?
S6 Rb5 Rb2 92.28(5) 1_545 1_545 ?
S1 Rb5 Rb2 50.98(5) 3 1_545 ?
S9 Rb5 Rb2 47.13(5) 3_655 1_545 ?
P1 Rb5 Rb2 59.03(5) 1_545 1_545 ?
S4 Rb5 Rb2 86.63(5) . 1_545 ?
S8 Rb5 Rb2 50.86(5) 1_545 1_545 ?
S8 Rb5 Rb2 106.82(5) 3 1_545 ?
S3 Rb5 Rb2 49.72(5) . 1_545 ?
S11 Rb5 Rb1 48.77(5) 3_655 3_655 ?
S2 Rb5 Rb1 116.53(6) . 3_655 ?
S6 Rb5 Rb1 51.42(5) 1_545 3_655 ?
S1 Rb5 Rb1 140.05(6) 3 3_655 ?
S9 Rb5 Rb1 48.82(5) 3_655 3_655 ?
P1 Rb5 Rb1 59.85(5) 1_545 3_655 ?
S4 Rb5 Rb1 48.99(5) . 3_655 ?
S8 Rb5 Rb1 92.23(5) 1_545 3_655 ?
S8 Rb5 Rb1 158.66(5) 3 3_655 ?
S3 Rb5 Rb1 88.46(5) . 3_655 ?
Rb2 Rb5 Rb1 94.48(3) 1_545 3_655 ?

loop_
_geom_bond_atom_site_label_1
_geom_bond_atom_site_label_2
_geom_bond_distance
_geom_bond_site_symmetry_2
_geom_bond_publ_flag
Th1 S1 2.881(3) . ?
Th1 S3 2.899(3) . ?
Th1 S4 2.901(3) . ?
Th1 S5 2.953(3) . ?
Th1 S6 3.003(3) . ?
Th1 S2 3.004(3) . ?
Th1 S8 3.015(3) . ?
Th1 S7 3.076(3) . ?
Th1 P1 3.256(3) . ?
Th1 S2 3.285(3) 3 ?
Th1 Rb4 4.592(2) . ?
Th1 Rb5 4.673(2) . ?
P1 S9 2.008(4) 3_665 ?
P1 S7 2.055(4) . ?
P1 S8 2.055(4) . ?
P1 S6 2.060(4) . ?
P1 Rb5 3.679(3) 1_565 ?
P1 Rb1 3.901(3) . ?
P1 Rb2 4.074(3) . ?
P2 S10 1.995(4) . ?
P2 S3 2.047(4) 1_565 ?
P2 S1 2.061(4) 3_565 ?
P2 S2 2.073(4) 3_565 ?
P2 Rb2 3.602(3) . ?
P2 Rb3 3.897(3) 1_565 ?
P3 S12 2.017(4) . ?
P3 S11 2.022(4) . ?
P3 S5 2.073(4) 3_655 ?
P3 S4 2.076(4) 3_655 ?
P3 Rb1 3.518(3) . ?
P3 Rb4 3.868(3) 3_655 ?
P3 Rb2 3.893(3) 2_644 ?
S1 P2 2.061(4) 3_565 ?
S1 Rb5 3.506(3) 3 ?
S1 Rb2 3.542(3) 3_565 ?
S1 Rb3 3.608(3) 4_566 ?
S2 P2 2.073(4) 3_565 ?
S2 Th1 3.285(3) 3 ?
S2 Rb5 3.355(3) . ?
S3 P2 2.047(4) 1_545 ?
S3 Rb2 3.513(3) 1_545 ?
S3 Rb3 3.630(4) . ?
S3 Rb5 3.728(4) . ?
S4 P3 2.075(4) 3_655 ?
S4 Rb1 3.475(3) 3_655 ?
S4 Rb5 3.689(4) . ?
S4 Rb4 3.750(4) . ?
S5 P3 2.073(4) 3_655 ?
S5 Rb3 3.352(3) 4_566 ?
S5 Rb2 3.377(3) 4_566 ?
S5 Rb4 3.963(3) . ?
S6 Rb5 3.491(3) 1_565 ?
S6 Rb4 3.539(3) . ?
S6 Rb1 3.585(3) 3_665 ?
S6 Rb3 3.742(3) 4_566 ?
S7 Rb1 3.371(3) . ?
S7 Rb4 3.470(3) . ?
S7 Rb3 3.493(3) . ?
S8 Rb2 3.575(3) . ?
S8 Rb3 3.623(3) . ?
S8 Rb5 3.691(3) 1_565 ?
S8 Rb5 3.702(3) 3 ?
S9 P1 2.008(4) 3_665 ?
S9 Rb2 3.327(3) 3_665 ?
S9 Rb1 3.336(3) 3_665 ?
S9 Rb1 3.449(3) . ?
S9 Rb5 3.615(3) 3_655 ?
S9 Rb4 3.640(3) . ?
S10 Rb2 3.170(3) 2_554 ?
S10 Rb2 3.435(3) . ?
S10 Rb3 3.444(3) 1_565 ?
S10 Rb3 3.856(4) 2_554 ?
S11 Rb2 3.203(3) 2_644 ?
S11 Rb5 3.335(3) 3_655 ?
S11 Rb1 3.405(3) . ?
S11 Rb4 3.460(3) 4_565 ?
S12 Rb1 3.283(3) 2_644 ?
S12 Rb4 3.359(3) 3_655 ?
S12 Rb1 3.466(3) . ?
S12 Rb4 3.616(3) 4_565 ?
S12 Rb3 3.894(3) . ?
Rb1 S12 3.283(3) 2_654 ?
Rb1 S9 3.336(3) 3_665 ?
Rb1 S4 3.475(3) 3_655 ?
Rb1 S6 3.585(3) 3_665 ?
Rb1 Rb4 4.396(2) 3_665 ?
Rb1 Rb5 4.501(2) 3_655 ?
Rb2 S10 3.170(3) 2_544 ?
Rb2 S11 3.203(3) 2_654 ?
Rb2 S9 3.327(3) 3_665 ?
Rb2 S5 3.377(3) 4_565 ?
Rb2 S3 3.513(3) 1_565 ?
Rb2 S1 3.542(3) 3_565 ?
Rb2 P3 3.893(3) 2_654 ?
Rb2 Rb5 4.472(2) 1_565 ?
Rb3 S5 3.352(3) 4_565 ?
Rb3 S10 3.444(3) 1_545 ?
Rb3 S1 3.608(3) 4_565 ?
Rb3 S6 3.742(3) 4_565 ?
Rb3 S10 3.856(4) 2_544 ?
Rb3 P2 3.897(3) 1_545 ?
Rb3 Rb2 4.703(2) 2_544 ?
Rb4 S12 3.359(3) 3_655 ?
Rb4 S11 3.460(3) 4_566 ?
Rb4 S12 3.617(3) 4_566 ?
Rb4 P3 3.868(3) 3_655 ?
Rb4 Rb1 4.396(2) 3_665 ?
Rb4 Rb1 4.596(2) 4_566 ?
Rb5 S11 3.335(3) 3_655 ?
Rb5 S6 3.491(3) 1_545 ?
Rb5 S1 3.506(3) 3 ?
Rb5 S9 3.615(3) 3_655 ?
Rb5 P1 3.679(3) 1_545 ?
Rb5 S8 3.691(3) 1_545 ?
Rb5 S8 3.702(3) 3 ?
Rb5 Rb2 4.472(2) 1_545 ?
Rb5 Rb1 4.501(2) 3_655 ?
